data_4118935
loop_
_publ_author_name
'Hailong Chen'
'Geoffroy Hautier'
'Gerbrand Ceder'

_publ_section_title
;
 Synthesis, Computed Stability, and Crystal Structure of a New Family of
 Inorganic Compounds: Carbonophosphates
;
_journal_name_full 'Journal of the American Chemical Society'
_journal_page_first 19619
_journal_page_last 19627
_journal_paper_doi 10.1021/ja3040834
_journal_volume 134
_journal_year 2012
_chemical_compound_source synthetic
_chemical_formula_moiety 'C Cu O7 P, 3(Na)'
_chemical_formula_structural 'Na3 Cu (P O4) (C O3)'
_chemical_formula_sum 'C Cu Na3 O7 P'
_chemical_formula_weight 287.50
_chemical_name_common Cu-sidorenkite
_chemical_name_systematic ' ?'
_space_group_IT_number 11
_symmetry_cell_setting monoclinic
_symmetry_space_group_name_Hall '-P 2yb'
_symmetry_space_group_name_H-M 'P 1 21/m 1'
_audit_author_name 'Chen, HL'
_audit_creation_date 2012-08-31T16:30
_audit_creation_method 'from EXP file using GSAS2CIF'
_audit_update_record ' 2012-08-31T16:30  Initial CIF as created by GSAS2CIF'
_cell_angle_alpha 90.0
_cell_angle_beta 88.942(6)
_cell_angle_gamma 90.0
_cell_formula_units_Z 2
_cell_length_a 9.0079(8)
_cell_length_b 6.43969(20)
_cell_length_c 5.16525(18)
_cell_measurement_radiation Cr
_cell_measurement_temperature 300
_cell_measurement_theta_max 60
_cell_measurement_theta_min 2.5
_cell_measurement_wavelength 2.2897
_cell_volume 299.58(3)
_computing_structure_refinement GSAS
_diffrn_ambient_temperature 300
_diffrn_radiation_wavelength 2.2897
_exptl_absorpt_coefficient_mu 30.089
_exptl_crystal_density_diffrn 3.187
_pd_block_id 2012-08-31T16:30|TEST2|mpc|Overall
_pd_char_atten_coef_mu_calc 2.561
_pd_phase_name
;
;
_pd_prep_temperature 500
_refine_ls_goodness_of_fit_all 1.99
_refine_ls_matrix_type full
_refine_ls_number_parameters 53
_refine_ls_number_restraints 0
_refine_ls_shift/su_max 7.35
_refine_ls_shift/su_mean 1.90
_cod_data_source_file ja3040834_si_002.cif
_cod_data_source_block TEST2_phase_1
_cod_original_cell_volume 299.57(4)
_cod_database_code 4118935

loop_
_symmetry_equiv_pos_site_id
_symmetry_equiv_pos_as_xyz
1 +x,+y,+z
2 -x,+y+1/2,-z
-1 -x,-y,-z
-2 +x,-y+1/2,+z

loop_
_atom_site_type_symbol
_atom_site_label
_atom_site_fract_x
_atom_site_fract_y
_atom_site_fract_z
_atom_site_occupancy
_atom_site_thermal_displace_type
_atom_site_U_iso_or_equiv
_atom_site_symmetry_multiplicity
Cu Cu1 0.3508(7) 0.75 0.7592(11) 1.0 Uiso 0.0334(20) 2
P P1 0.4104(14) 0.25 0.7298(24) 1.0 Uiso 0.05819 2
Na Na1 0.7370(7) 1.0097(8) 0.7608(17) 1.0 Uiso 0.0220(24) 4
Na Na2 0.0594(17) 0.25 0.7623(30) 1.0 Uiso 0.06655 2
C C1 -0.011(6) 0.75 0.827(10) 1.0 Uiso 0.06113 2
O O1 0.1195(30) 0.75 0.885(4) 1.0 Uiso 0.059(10) 2
O O2 0.1029(22) 0.75 0.4659(33) 1.0 Uiso 0.06105 2
O O3 0.8780(27) 0.75 0.759(5) 1.0 Uiso 0.07658 2
O O4 0.2706 0.45656 0.79778 1.0 Uiso 0.080(5) 4
O O5 0.5660(18) 0.25 0.8141(32) 1.0 Uiso 0.01919 2
O O6 0.55093 0.75 0.61711 1.0 Uiso 0.03438 2

loop_
_atom_type_symbol
_atom_type_number_in_cell
Cu 2.0
P 2.0
Na 6.0
C 2.0
O 14.0
